data_4101540
loop_
_publ_author_name
'Dinca, Mircea'
'Yu, Anta F'
'Long, Jeffrey R'

_publ_section_title
;
 Microporous metal-organic frameworks incorporating
 1,4-benzeneditetrazolate: syntheses, structures, and hydrogen storage
 properties.
;
_journal_issue 27
_journal_name_full 'Journal of the American Chemical Society'
_journal_page_first 8904
_journal_page_last 8913
_journal_paper_doi 10.1021/ja061716i
_journal_volume 128
_journal_year 2006
_chemical_formula_moiety 'C39 H12 Mn3 N29 O10'
_chemical_formula_sum 'C39 H12 Mn3 N29 O10'
_chemical_formula_weight 1211.6
_chemical_name_systematic
; 
 ? 
;
_space_group_IT_number 2
_symmetry_cell_setting triclinic
_symmetry_space_group_name_Hall '-P 1'
_symmetry_space_group_name_H-M 'P -1'
_atom_sites_solution_hydrogens geom
_atom_sites_solution_primary direct
_atom_sites_solution_secondary difmap
_audit_creation_method SHELXL-97
_cell_angle_alpha 92.97(3)
_cell_angle_beta 114.36(2)
_cell_angle_gamma 108.354(17)
_cell_formula_units_Z 1
_cell_length_a 11.693(3)
_cell_length_b 11.994(5)
_cell_length_c 13.753(3)
_cell_measurement_reflns_used 1410
_cell_measurement_temperature 159(2)
_cell_measurement_theta_max 45.154
_cell_measurement_theta_min 4.403
_cell_volume 1630.5(8)
_computing_cell_refinement 'Bruker SAINT v7.07b'
_computing_data_collection 'Bruker SMART v5.054d'
_computing_data_reduction 'Bruker SAINT v7.07b'
_computing_structure_refinement 'SHELXL-97 (Sheldrick, 1997)'
_computing_structure_solution 'SHELXS-97 (Sheldrick, 1990)'
_diffrn_ambient_temperature 159(2)
_diffrn_measured_fraction_theta_full 0.962
_diffrn_measured_fraction_theta_max 0.962
_diffrn_measurement_device_type 'Bruker SMART CCD'
_diffrn_measurement_method \w/2\q-scans
_diffrn_radiation_monochromator graphite
_diffrn_radiation_source 'fine-focus sealed tube'
_diffrn_radiation_type MoK\a
_diffrn_radiation_wavelength 0.71073
_diffrn_reflns_av_R_equivalents 0.0417
_diffrn_reflns_av_sigmaI/netI 0.0970
_diffrn_reflns_limit_h_max 11
_diffrn_reflns_limit_h_min -14
_diffrn_reflns_limit_k_max 14
_diffrn_reflns_limit_k_min -13
_diffrn_reflns_limit_l_max 17
_diffrn_reflns_limit_l_min -16
_diffrn_reflns_number 10777
_diffrn_reflns_theta_full 26.44
_diffrn_reflns_theta_max 26.44
_diffrn_reflns_theta_min 1.66
_diffrn_standards_decay_% 0
_diffrn_standards_interval_count 0
_diffrn_standards_interval_time 0
_diffrn_standards_number 0
_exptl_absorpt_coefficient_mu 0.638
_exptl_absorpt_correction_T_max 1.0
_exptl_absorpt_correction_T_min 0.643045
_exptl_absorpt_correction_type empirical
_exptl_absorpt_process_details 'Blessing, 1995'
_exptl_crystal_colour colorless
_exptl_crystal_density_diffrn 1.234
_exptl_crystal_density_method 'not measured'
_exptl_crystal_description parallelepiped
_exptl_crystal_F_000 604
_exptl_crystal_size_max 0.19
_exptl_crystal_size_mid 0.16
_exptl_crystal_size_min 0.15
_refine_diff_density_max 1.361
_refine_diff_density_min -0.530
_refine_diff_density_rms 0.157
_refine_ls_extinction_method none
_refine_ls_goodness_of_fit_ref 1.070
_refine_ls_hydrogen_treatment constr
_refine_ls_matrix_type full
_refine_ls_number_parameters 370
_refine_ls_number_reflns 6471
_refine_ls_number_restraints 0
_refine_ls_restrained_S_all 1.070
_refine_ls_R_factor_all 0.1353
_refine_ls_R_factor_gt 0.0851
_refine_ls_shift/su_max 0.002
_refine_ls_shift/su_mean 0.000
_refine_ls_structure_factor_coef Fsqd
_refine_ls_weighting_details 'calc w=1/[\s^2^(Fo^2^)+(0.1725P)^2^+0.5821P] where P=(Fo^2^+2Fc^2^)/3'
_refine_ls_weighting_scheme calc
_refine_ls_wR_factor_gt 0.2519
_refine_ls_wR_factor_ref 0.2811
_reflns_number_gt 3971
_reflns_number_total 6471
_reflns_threshold_expression >2sigma(I)
_cod_data_source_file ja061716isi20060312_073500.cif
_cod_data_source_block md39a
_cod_database_code 4101540

loop_
_symmetry_equiv_pos_as_xyz
'x, y, z'
'-x, -y, -z'

loop_
_atom_site_label
_atom_site_type_symbol
_atom_site_fract_x
_atom_site_fract_y
_atom_site_fract_z
_atom_site_U_iso_or_equiv
_atom_site_adp_type
_atom_site_occupancy
_atom_site_symmetry_multiplicity
_atom_site_calc_flag
_atom_site_refinement_flags
Mn1 Mn 0.10740(9) -0.27154(8) -0.04643(8) 0.0235(3) Uani 1 1 d .
Mn2 Mn 0.0000 0.0000 0.0000 0.0150(3) Uani 1 2 d S
O1 O 0.2905(5) -0.2285(5) -0.0685(5) 0.0506(15) Uani 1 1 d .
O2 O 0.0157(7) -0.4256(5) -0.1709(5) 0.0567(16) Uani 1 1 d .
O3 O 0.1685(5) -0.3837(4) 0.0689(4) 0.0344(11) Uani 1 1 d .
O4 O 0.4221(14) -0.3519(12) 0.2471(11) 0.068(3) Uiso 0.50 1 d P
O5 O 0.3260(18) 0.2964(16) 0.3045(15) 0.108(5) Uiso 0.50 1 d P
O6 O 0.065(3) -0.350(3) -0.387(2) 0.198(12) Uiso 0.50 1 d P
O7 O -0.107(3) -0.370(2) -0.452(2) 0.161(9) Uiso 0.50 1 d P
N1 N -0.1752(5) -0.3886(4) -0.0290(4) 0.0280(12) Uani 1 1 d .
N2 N -0.0831(5) -0.2892(4) -0.0307(4) 0.0241(11) Uani 1 1 d .
N3 N -0.1191(5) -0.1968(4) -0.0212(4) 0.0212(11) Uani 1 1 d .
N4 N -0.2341(5) -0.2339(4) -0.0134(4) 0.0261(11) Uani 1 1 d .
N5 N 0.0144(5) 0.0066(4) -0.2225(4) 0.0253(11) Uani 1 1 d .
N6 N 0.0344(5) -0.0507(4) -0.1396(4) 0.0239(11) Uani 1 1 d .
N7 N 0.0545(5) -0.1493(5) -0.1630(4) 0.0261(12) Uani 1 1 d .
N8 N 0.0509(6) -0.1576(5) -0.2612(4) 0.0299(12) Uani 1 1 d .
N9 N 0.3027(5) -0.1335(5) 0.1983(4) 0.0308(13) Uani 1 1 d .
N10 N 0.2125(5) -0.1243(5) 0.1038(4) 0.0259(11) Uani 1 1 d .
N11 N 0.1873(5) -0.0262(5) 0.1191(4) 0.0255(11) Uani 1 1 d .
N12 N 0.2611(5) 0.0302(5) 0.2235(4) 0.0277(12) Uani 1 1 d .
N13 N 0.3705(12) -0.2067(13) -0.2009(10) 0.064(4) Uani 0.60 1 d P
N13A N 0.5238(15) -0.1150(14) 0.0240(15) 0.050(4) Uani 0.40 1 d P
N14 N -0.0922(18) -0.6067(11) -0.2911(10) 0.167(8) Uani 1 1 d .
N15 N 0.614(3) -0.379(3) 0.325(2) 0.058(7) Uiso 0.25 1 d P
N15A N 0.619(3) -0.256(3) 0.249(2) 0.054(7) Uiso 0.25 1 d P
C1 C -0.2665(6) -0.3511(5) -0.0185(5) 0.0254(13) Uani 1 1 d .
C2 C -0.3865(6) -0.4294(5) -0.0100(6) 0.0280(14) Uani 1 1 d .
C3 C -0.3952(8) -0.5362(7) 0.0216(9) 0.064(3) Uani 1 1 d .
H3 H -0.3232 -0.5616 0.0375 0.077 Uiso 1 1 calc R
C4 C -0.4932(9) -0.3915(7) -0.0311(9) 0.066(3) Uani 1 1 d .
H1 H -0.4898 -0.3182 -0.0514 0.079 Uiso 1 1 calc R
C5 C 0.0257(6) -0.0606(6) -0.2962(5) 0.0282(14) Uani 1 1 d .
C6 C 0.0114(6) -0.0308(6) -0.4010(5) 0.0272(14) Uani 1 1 d .
C7 C 0.0684(8) -0.0750(7) -0.4576(6) 0.0374(16) Uani 1 1 d .
H10 H 0.1136 -0.1262 -0.4298 0.045 Uiso 1 1 calc R
C8 C 0.0577(7) -0.0425(7) -0.5555(5) 0.0380(17) Uani 1 1 d .
H8 H 0.0978 -0.0707 -0.5921 0.046 Uiso 1 1 calc R
C9 C 0.3287(6) -0.0396(6) 0.2699(5) 0.0293(14) Uani 1 1 d .
C10 C 0.4187(6) -0.0170(6) 0.3872(5) 0.0327(15) Uani 1 1 d .
C11 C 0.4152(7) 0.0628(7) 0.4615(5) 0.0437(19) Uani 1 1 d .
H5 H 0.3590 0.1060 0.4368 0.052 Uiso 1 1 calc R
C12 C 0.4953(8) 0.0786(8) 0.5732(6) 0.0441(19) Uani 1 1 d .
H7 H 0.4909 0.1316 0.6220 0.053 Uiso 1 1 calc R
C13 C 0.2746(13) -0.2604(12) -0.1749(11) 0.044(3) Uiso 0.60 1 d P
C13A C 0.4143(18) -0.1817(16) 0.0312(15) 0.037(4) Uiso 0.40 1 d P
C14 C 0.347(2) -0.2327(18) -0.3181(16) 0.089(6) Uiso 0.60 1 d P
C14A C 0.659(3) -0.079(2) 0.132(2) 0.072(7) Uiso 0.40 1 d P
C15 C 0.5030(18) -0.1189(17) -0.1224(16) 0.066(5) Uiso 0.60 1 d P
C15A C 0.520(2) -0.0835(19) -0.0732(19) 0.042(5) Uiso 0.40 1 d P
C16 C -0.0797(17) -0.4833(16) -0.2418(14) 0.062(4) Uiso 0.60 1 d P
C16A C 0.018(3) -0.504(3) -0.184(3) 0.096(10) Uiso 0.40 1 d P
C17 C 0.001(3) -0.680(3) -0.263(3) 0.269(16) Uiso 1 1 d .
C18 C -0.225(3) -0.660(2) -0.388(2) 0.213(10) Uiso 1 1 d .
C19 C 0.491(3) -0.399(2) 0.270(2) 0.030(6) Uiso 0.25 1 d P
C19A C 0.468(3) -0.307(3) 0.217(3) 0.050(8) Uiso 0.25 1 d P
C20A C 0.650(4) -0.158(4) 0.199(4) 0.078(12) Uiso 0.25 1 d P
C20 C 0.650(6) -0.498(5) 0.322(5) 0.114(18) Uiso 0.25 1 d P
C21 C 0.707(4) -0.276(4) 0.337(3) 0.163(14) Uiso 0.50 1 d P

loop_
_atom_site_aniso_label
_atom_site_aniso_U_11
_atom_site_aniso_U_22
_atom_site_aniso_U_33
_atom_site_aniso_U_23
_atom_site_aniso_U_13
_atom_site_aniso_U_12
Mn1 0.0223(5) 0.0225(5) 0.0319(6) 0.0101(4) 0.0163(4) 0.0097(4)
Mn2 0.0142(6) 0.0171(6) 0.0140(6) 0.0048(5) 0.0073(5) 0.0046(5)
O1 0.038(3) 0.055(3) 0.084(4) 0.039(3) 0.041(3) 0.028(3)
O2 0.079(5) 0.033(3) 0.052(4) -0.007(3) 0.038(3) 0.004(3)
O3 0.044(3) 0.031(3) 0.042(3) 0.016(2) 0.027(2) 0.021(2)
N1 0.025(3) 0.024(3) 0.045(3) 0.015(2) 0.024(3) 0.009(2)
N2 0.017(3) 0.022(3) 0.036(3) 0.008(2) 0.015(2) 0.006(2)
N3 0.021(3) 0.020(3) 0.026(3) 0.009(2) 0.014(2) 0.006(2)
N4 0.022(3) 0.026(3) 0.034(3) 0.010(2) 0.017(2) 0.008(2)
N5 0.031(3) 0.028(3) 0.020(3) 0.009(2) 0.014(2) 0.010(2)
N6 0.027(3) 0.029(3) 0.020(3) 0.009(2) 0.013(2) 0.011(2)
N7 0.033(3) 0.031(3) 0.021(3) 0.009(2) 0.016(2) 0.015(2)
N8 0.040(3) 0.036(3) 0.026(3) 0.012(2) 0.023(3) 0.017(3)
N9 0.022(3) 0.041(3) 0.026(3) 0.016(2) 0.005(2) 0.013(2)
N10 0.020(3) 0.028(3) 0.028(3) 0.011(2) 0.010(2) 0.007(2)
N11 0.017(3) 0.031(3) 0.024(3) 0.009(2) 0.008(2) 0.005(2)
N12 0.021(3) 0.042(3) 0.019(3) 0.009(2) 0.007(2) 0.012(2)
N13 0.057(8) 0.111(11) 0.067(8) 0.045(8) 0.053(7) 0.048(8)
N13A 0.025(8) 0.046(10) 0.072(12) -0.008(8) 0.020(8) 0.009(7)
N14 0.227(16) 0.103(9) 0.083(8) -0.045(7) 0.105(10) -0.087(10)
C1 0.020(3) 0.021(3) 0.034(4) 0.010(3) 0.012(3) 0.006(2)
C2 0.022(3) 0.024(3) 0.045(4) 0.012(3) 0.022(3) 0.009(3)
C3 0.052(5) 0.044(5) 0.148(9) 0.054(5) 0.076(6) 0.033(4)
C4 0.056(5) 0.032(4) 0.150(9) 0.049(5) 0.070(6) 0.028(4)
C5 0.029(3) 0.033(3) 0.032(4) 0.012(3) 0.020(3) 0.013(3)
C6 0.032(3) 0.036(4) 0.017(3) 0.009(3) 0.014(3) 0.012(3)
C7 0.052(4) 0.046(4) 0.035(4) 0.020(3) 0.029(4) 0.028(4)
C8 0.054(5) 0.056(5) 0.026(4) 0.013(3) 0.028(3) 0.033(4)
C9 0.021(3) 0.036(4) 0.029(4) 0.011(3) 0.011(3) 0.007(3)
C10 0.022(3) 0.048(4) 0.022(3) 0.013(3) 0.005(3) 0.011(3)
C11 0.036(4) 0.064(5) 0.025(4) 0.009(3) 0.001(3) 0.031(4)
C12 0.042(4) 0.065(5) 0.025(4) 0.008(3) 0.009(3) 0.029(4)

loop_
_atom_type_symbol
_atom_type_description
_atom_type_scat_dispersion_real
_atom_type_scat_dispersion_imag
_atom_type_scat_source
C C 0.0033 0.0016 'International Tables Vol C Tables 4.2.6.8 and 6.1.1.4'
H H 0.0000 0.0000 'International Tables Vol C Tables 4.2.6.8 and 6.1.1.4'
N N 0.0061 0.0033 'International Tables Vol C Tables 4.2.6.8 and 6.1.1.4'
Mn Mn 0.3368 0.7283 'International Tables Vol C Tables 4.2.6.8 and 6.1.1.4'
O O 0.0106 0.0060 'International Tables Vol C Tables 4.2.6.8 and 6.1.1.4'

loop_
_geom_angle_atom_site_label_1
_geom_angle_atom_site_label_2
_geom_angle_atom_site_label_3
_geom_angle
_geom_angle_site_symmetry_1
_geom_angle_site_symmetry_3
O2 Mn1 O3 87.4(2) . .
O2 Mn1 O1 88.9(2) . .
O3 Mn1 O1 92.75(18) . .
O2 Mn1 N10 171.7(2) . .
O3 Mn1 N10 84.26(18) . .
O1 Mn1 N10 92.0(2) . .
O2 Mn1 N7 94.1(2) . .
O3 Mn1 N7 177.24(18) . .
O1 Mn1 N7 84.98(19) . .
N10 Mn1 N7 94.24(18) . .
O2 Mn1 N2 95.2(2) . .
O3 Mn1 N2 95.05(17) . .
O1 Mn1 N2 171.31(18) . .
N10 Mn1 N2 84.98(18) . .
N7 Mn1 N2 87.11(18) . .
N6 Mn2 N6 180.0(2) 2 .
N6 Mn2 N11 88.50(18) 2 .
N6 Mn2 N11 91.50(18) . .
N6 Mn2 N11 91.50(18) 2 2
N6 Mn2 N11 88.50(18) . 2
N11 Mn2 N11 180.0(3) . 2
N6 Mn2 N3 91.96(18) 2 .
N6 Mn2 N3 88.04(18) . .
N11 Mn2 N3 88.83(18) . .
N11 Mn2 N3 91.17(18) 2 .
N6 Mn2 N3 88.04(18) 2 2
N6 Mn2 N3 91.96(18) . 2
N11 Mn2 N3 91.17(18) . 2
N11 Mn2 N3 88.83(18) 2 2
N3 Mn2 N3 180.0(3) . 2
C13 O1 C13A 127.5(10) . .
C13 O1 Mn1 117.7(6) . .
C13A O1 Mn1 114.5(8) . .
C16A O2 C16 71(2) . .
C16A O2 Mn1 140(2) . .
C16 O2 Mn1 144.5(10) . .
C19A O4 C19 90(3) . .
C1 N1 N2 104.6(5) . .
N3 N2 N1 109.1(4) . .
N3 N2 Mn1 122.8(3) . .
N1 N2 Mn1 128.1(4) . .
N2 N3 N4 109.5(4) . .
N2 N3 Mn2 127.9(3) . .
N4 N3 Mn2 122.2(4) . .
C1 N4 N3 105.2(5) . .
C5 N5 N6 104.1(5) . .
N7 N6 N5 110.4(5) . .
N7 N6 Mn2 126.4(4) . .
N5 N6 Mn2 122.3(4) . .
N6 N7 N8 109.1(5) . .
N6 N7 Mn1 124.7(4) . .
N8 N7 Mn1 126.0(4) . .
N7 N8 C5 104.7(5) . .
C9 N9 N10 104.8(5) . .
N11 N10 N9 109.2(5) . .
N11 N10 Mn1 128.5(4) . .
N9 N10 Mn1 121.8(4) . .
N10 N11 N12 109.6(5) . .
N10 N11 Mn2 122.3(4) . .
N12 N11 Mn2 125.2(4) . .
N11 N12 C9 104.1(5) . .
C13 N13 C15 123.6(13) . .
C13 N13 C14 120.1(14) . .
C15 N13 C14 116.4(13) . .
C13A N13A C15A 122.8(17) . .
C13A N13A C14A 114.5(18) . .
C15A N13A C14A 122.7(17) . .
C13A N13A C15 114.8(14) . .
C15A N13A C15 15.9(10) . .
C14A N13A C15 127.7(14) . .
C18 N14 C16 108(2) . .
C18 N14 C17 117.3(19) . .
C16 N14 C17 135.0(19) . .
C18 N14 C16A 152(2) . .
C16 N14 C16A 44.7(14) . .
C17 N14 C16A 90(2) . .
C19 N15 C21 122(3) . .
C19 N15 C20 114(3) . .
C21 N15 C20 117(4) . .
C19 N15 N15A 78(2) . .
C21 N15 N15A 46(2) . .
C20 N15 N15A 134(3) . .
C21 N15A C20A 125(4) . .
C21 N15A C19A 121(3) . .
C20A N15A C19A 111(3) . .
C21 N15A N15 45(2) . .
C20A N15A N15 168(3) . .
C19A N15A N15 80(2) . .
N4 C1 N1 111.7(5) . .
N4 C1 C2 123.9(5) . .
N1 C1 C2 124.4(5) . .
C3 C2 C4 118.1(6) . .
C3 C2 C1 122.7(6) . .
C4 C2 C1 119.2(6) . .
C2 C3 C4 122.6(7) . 2_445
C3 C4 C2 119.3(7) 2_445 .
N5 C5 N8 111.7(5) . .
N5 C5 C6 122.9(6) . .
N8 C5 C6 125.3(6) . .
C8 C6 C7 119.2(6) 2_554 .
C8 C6 C5 120.1(6) 2_554 .
C7 C6 C5 120.7(6) . .
C8 C7 C6 119.9(6) . .
C6 C8 C7 120.8(6) 2_554 .
N9 C9 N12 112.2(5) . .
N9 C9 C10 123.6(6) . .
N12 C9 C10 124.1(6) . .
C12 C10 C11 118.2(6) 2_656 .
C12 C10 C9 121.0(7) 2_656 .
C11 C10 C9 120.8(6) . .
C10 C11 C12 120.4(6) . .
C10 C12 C11 121.4(7) 2_656 .
N13 C13 O1 120.4(12) . .
N13A C13A O1 116.8(15) . .
C20A C14A N13A 112(3) . .
C15A C15 N13 129(3) . .
C15A C15 N13A 33(2) . .
N13 C15 N13A 110.6(12) . .
C15 C15A N13A 131(3) . .
O2 C16 C16A 48.6(19) . .
O2 C16 N14 119.2(15) . .
C16A C16 N14 71(2) . .
O2 C16A C16 60(2) . .
O2 C16A N14 124(3) . .
C16 C16A N14 64(2) . .
O4 C19 N15 140(3) . .
O4 C19 C19A 39.5(17) . .
N15 C19 C19A 113(3) . .
O4 C19A C19 51(2) . .
O4 C19A N15A 132(4) . .
C19 C19A N15A 88(2) . .
C14A C20A N15A 168(4) . .
N15 C21 N15A 89(3) . .

loop_
_geom_bond_atom_site_label_1
_geom_bond_atom_site_label_2
_geom_bond_distance
_geom_bond_site_symmetry_2
Mn1 O2 2.099(6) .
Mn1 O3 2.175(4) .
Mn1 O1 2.190(5) .
Mn1 N10 2.250(5) .
Mn1 N7 2.258(5) .
Mn1 N2 2.271(5) .
Mn2 N6 2.211(5) 2
Mn2 N6 2.211(5) .
Mn2 N11 2.259(5) .
Mn2 N11 2.259(5) 2
Mn2 N3 2.263(5) .
Mn2 N3 2.263(5) 2
O1 C13 1.414(14) .
O1 C13A 1.436(18) .
O2 C16A 0.95(4) .
O2 C16 1.105(17) .
O4 C19A 0.88(3) .
O4 C19 1.07(3) .
O6 O7 1.76(4) .
N1 C1 1.336(8) .
N1 N2 1.341(7) .
N2 N3 1.321(6) .
N3 N4 1.329(6) .
N4 C1 1.326(8) .
N5 C5 1.337(8) .
N5 N6 1.338(7) .
N6 N7 1.324(7) .
N7 N8 1.332(7) .
N8 C5 1.352(8) .
N9 C9 1.324(8) .
N9 N10 1.330(7) .
N10 N11 1.326(7) .
N11 N12 1.332(7) .
N12 C9 1.337(8) .
N13 C13 1.302(17) .
N13 C15 1.47(2) .
N13 C14 1.52(2) .
N13A C13A 1.33(2) .
N13A C15A 1.40(3) .
N13A C14A 1.57(3) .
N13A C15 1.92(3) .
N14 C18 1.47(3) .
N14 C16 1.53(2) .
N14 C17 1.55(3) .
N14 C16A 1.62(4) .
N15 C19 1.25(4) .
N15 C21 1.31(5) .
N15 C20 1.62(6) .
N15 N15A 1.86(4) .
N15A C21 1.33(4) .
N15A C20A 1.41(5) .
N15A C19A 1.53(4) .
C1 C2 1.477(8) .
C2 C3 1.361(9) .
C2 C4 1.385(9) .
C3 C4 1.382(10) 2_445
C4 C3 1.382(10) 2_445
C5 C6 1.459(8) .
C6 C8 1.373(9) 2_554
C6 C7 1.392(9) .
C7 C8 1.388(9) .
C8 C6 1.373(9) 2_554
C9 C10 1.469(9) .
C10 C12 1.382(9) 2_656
C10 C11 1.385(10) .
C11 C12 1.394(9) .
C12 C10 1.382(9) 2_656
C14A C20A 1.37(5) .
C15 C15A 0.69(2) .
C16 C16A 1.20(4) .
C19 C19A 1.38(4) .
